data_2202007
loop_
_publ_author_name
'V. Rajakannan'
'M. S. Sripathi'
'S. Selvanayagam'
'D. Velmurugan'
'Uma. D. Murthy'
'M. Vishwas'
'S. P. Thyagarajan'
'S. Shanmuga Sundara Raj'
'Hoong-Kun Fun'

_publ_section_title
;
 Phyllanthin from the plant <i>Phyllanthus amarus</i>
;
_journal_issue 2
_journal_name_full 'Acta Crystallographica Section E'
_journal_page_first o203
_journal_page_last o205
_journal_paper_doi 10.1107/S1600536803001119
_journal_volume 59
_journal_year 2003
_chemical_formula_iupac 'C24 H34 O6'
_chemical_formula_moiety 'C24 H34 O6'
_chemical_formula_sum 'C24 H34 O6'
_chemical_formula_weight 418.51
_chemical_name_systematic
;
Phyllanthin from the plant phyllanthus amarus
;
_space_group_IT_number 5
_symmetry_cell_setting monoclinic
_symmetry_space_group_name_Hall 'C 2y'
_symmetry_space_group_name_H-M 'C 1 2 1'
_atom_sites_solution_hydrogens geom
_atom_sites_solution_primary direct
_atom_sites_solution_secondary difmap
_audit_creation_method SHELXL-97
_cell_angle_alpha 90.00
_cell_angle_beta 117.3280(10)
_cell_angle_gamma 90.00
_cell_formula_units_Z 2
_cell_length_a 22.6091(7)
_cell_length_b 5.3506(2)
_cell_length_c 11.0871(4)
_cell_measurement_reflns_used 2451
_cell_measurement_temperature 293(2)
_cell_measurement_theta_max 25.14
_cell_measurement_theta_min 2.85
_cell_volume 1191.54(7)
_computing_cell_refinement 'SAINT (Siemens, 1996)'
_computing_data_collection 'SMART (Siemens, 1996)'
_computing_data_reduction SAINT
_computing_molecular_graphics
;
ORTEP-3 (Farrugia, 1997) and PLATON (Spek, 1990)
;
_computing_publication_material 'SHELXL97 and PARST (Nardelli, 1995)'
_computing_structure_refinement 'SHELXL97 (Sheldrick, 1997)'
_computing_structure_solution 'SHELXS97 (Sheldrick, 1997)'
_diffrn_ambient_temperature 293(2)
_diffrn_measured_fraction_theta_full 0.906
_diffrn_measured_fraction_theta_max 0.906
_diffrn_measurement_device_type 'Siemens SMART CCD'
_diffrn_measurement_method \w
_diffrn_radiation_monochromator graphite
_diffrn_radiation_source 'fine-focus sealed tube'
_diffrn_radiation_type MoK\a
_diffrn_radiation_wavelength 0.71073
_diffrn_reflns_av_R_equivalents 0.0722
_diffrn_reflns_av_sigmaI/netI 0.0777
_diffrn_reflns_limit_h_max 26
_diffrn_reflns_limit_h_min -29
_diffrn_reflns_limit_k_max 5
_diffrn_reflns_limit_k_min -7
_diffrn_reflns_limit_l_max 13
_diffrn_reflns_limit_l_min -15
_diffrn_reflns_number 4350
_diffrn_reflns_theta_full 29.44
_diffrn_reflns_theta_max 29.44
_diffrn_reflns_theta_min 2.07
_diffrn_standards_number 0
_exptl_absorpt_coefficient_mu 0.083
_exptl_absorpt_correction_type none
_exptl_crystal_colour colourless
_exptl_crystal_density_diffrn 1.166
_exptl_crystal_density_meas ?
_exptl_crystal_density_method 'not measured'
_exptl_crystal_description block
_exptl_crystal_F_000 452
_exptl_crystal_size_max 0.20
_exptl_crystal_size_mid 0.20
_exptl_crystal_size_min 0.20
_refine_diff_density_max 0.216
_refine_diff_density_min -0.242
_refine_ls_extinction_method none
_refine_ls_goodness_of_fit_ref 1.020
_refine_ls_hydrogen_treatment constr
_refine_ls_matrix_type full
_refine_ls_number_parameters 136
_refine_ls_number_reflns 1651
_refine_ls_number_restraints 1
_refine_ls_restrained_S_all 1.020
_refine_ls_R_factor_all 0.0818
_refine_ls_R_factor_gt 0.0656
_refine_ls_shift/su_max <0.001
_refine_ls_shift/su_mean 0.000
_refine_ls_structure_factor_coef Fsqd
_refine_ls_weighting_details 'calc w = 1/[\s^2^(Fo^2^)+(0.1P)^2^] where P = (Fo^2^+2Fc^2^)/3'
_refine_ls_weighting_scheme calc
_refine_ls_wR_factor_gt 0.1710
_refine_ls_wR_factor_ref 0.1814
_reflns_number_gt 1138
_reflns_number_total 1651
_reflns_threshold_expression I>2\s(I)
_cod_data_source_file lh6023.cif
_cod_data_source_block I
_cod_depositor_comments
;
The following automatic conversions were performed:

'_exptl_crystal_density_meas' value 'none' was changed to '?' - the
value is perceived as not measured.

Automatic conversion script
Id: cif_fix_values 3008 2015-01-20 13:52:24Z robertas 
;
_cod_original_sg_symbol_H-M 'C 2'
_cod_database_code 2202007
_cod_database_fobs_code 2202007

loop_
_symmetry_equiv_pos_as_xyz
'x, y, z'
'-x, y, -z'
'x+1/2, y+1/2, z'
'-x+1/2, y+1/2, -z'

loop_
_atom_site_label
_atom_site_fract_x
_atom_site_fract_y
_atom_site_fract_z
_atom_site_U_iso_or_equiv
_atom_site_adp_type
_atom_site_calc_flag
_atom_site_refinement_flags
_atom_site_occupancy
_atom_site_disorder_assembly
_atom_site_disorder_group
_atom_site_type_symbol
C1 0.18603(14) 0.2388(5) 0.1763(3) 0.0525(7) Uani d . 1 . . C
H1 0.1671 0.1193 0.1083 0.063 Uiso calc R 1 . . H
C2 0.25446(14) 0.2525(6) 0.2500(3) 0.0504(6) Uani d . 1 . . C
C3 0.28296(14) 0.4318(7) 0.3520(3) 0.0551(7) Uani d . 1 . . C
C4 0.24336(15) 0.5915(7) 0.3788(3) 0.0591(8) Uani d . 1 . . C
H4 0.2623 0.7113 0.4466 0.071 Uiso calc R 1 . . H
C5 0.17412(16) 0.5739(7) 0.3037(4) 0.0655(8) Uani d . 1 . . C
H5 0.1473 0.6818 0.3229 0.079 Uiso calc R 1 . . H
C6 0.14496(13) 0.3996(6) 0.2019(3) 0.0541(7) Uani d . 1 . . C
C7 0.27271(18) -0.0825(7) 0.1282(3) 0.0688(9) Uani d . 1 . . C
H7A 0.3089 -0.1735 0.1263 0.103 Uiso calc R 1 . . H
H7B 0.2471 -0.0031 0.0420 0.103 Uiso calc R 1 . . H
H7C 0.2448 -0.1955 0.1464 0.103 Uiso calc R 1 . . H
C8 0.3824(2) 0.6355(12) 0.5097(4) 0.1026(16) Uani d . 1 . . C
H8A 0.4299 0.6195 0.5491 0.154 Uiso calc R 1 . . H
H8B 0.3690 0.6311 0.5802 0.154 Uiso calc R 1 . . H
H8C 0.3690 0.7914 0.4618 0.154 Uiso calc R 1 . . H
C9 0.06954(14) 0.3821(6) 0.1186(4) 0.0660(9) Uani d . 1 . . C
H9A 0.0501 0.3564 0.1795 0.079 Uiso calc R 1 . . H
H9B 0.0586 0.2381 0.0590 0.079 Uiso calc R 1 . . H
C10 0.03874(11) 0.6173(5) 0.0326(3) 0.0516(7) Uani d . 1 . . C
H10 0.0546 0.7616 0.0937 0.062 Uiso calc R 1 . . H
C11 0.06378(15) 0.6467(7) -0.0710(4) 0.0624(8) Uani d . 1 . . C
H11A 0.1121 0.6417 -0.0261 0.075 Uiso calc R 1 . . H
H11B 0.0476 0.5094 -0.1352 0.075 Uiso calc R 1 . . H
C12 0.0643(2) 0.9193(13) -0.2370(5) 0.1028(15) Uani d . 1 . . C
H12A 0.0472 1.0765 -0.2810 0.154 Uiso calc R 1 . . H
H12B 0.0490 0.7878 -0.3033 0.154 Uiso calc R 1 . . H
H12C 0.1121 0.9237 -0.1928 0.154 Uiso calc R 1 . . H
O1 0.29828(10) 0.1008(5) 0.2311(2) 0.0712(7) Uani d . 1 . . O
O2 0.35194(10) 0.4356(6) 0.4181(2) 0.0763(8) Uani d . 1 . . O
O3 0.04179(12) 0.8754(6) -0.1407(3) 0.0810(9) Uani d . 1 . . O

loop_
_atom_site_aniso_label
_atom_site_aniso_U_11
_atom_site_aniso_U_22
_atom_site_aniso_U_33
_atom_site_aniso_U_12
_atom_site_aniso_U_13
_atom_site_aniso_U_23
C1 0.0560(14) 0.0371(14) 0.0662(16) -0.0013(13) 0.0297(13) 0.0009(13)
C2 0.0535(13) 0.0422(15) 0.0615(15) 0.0006(13) 0.0317(12) 0.0010(14)
C3 0.0521(13) 0.0593(19) 0.0529(15) 0.0028(14) 0.0233(12) 0.0037(15)
C4 0.0660(16) 0.055(2) 0.0613(16) -0.0020(16) 0.0339(14) -0.0087(15)
C5 0.0692(17) 0.0523(19) 0.092(2) 0.0097(16) 0.0517(16) 0.0024(18)
C6 0.0531(13) 0.0373(15) 0.0766(18) 0.0012(12) 0.0339(13) 0.0080(15)
C7 0.081(2) 0.056(2) 0.078(2) 0.0134(19) 0.0444(17) -0.0054(18)
C8 0.076(2) 0.110(4) 0.087(3) -0.012(3) 0.007(2) -0.030(3)
C9 0.0513(13) 0.0439(17) 0.106(2) 0.0041(13) 0.0392(15) 0.0181(18)
C10 0.0422(12) 0.0343(14) 0.0834(19) -0.0005(11) 0.0332(13) 0.0014(14)
C11 0.0510(14) 0.0497(17) 0.096(2) 0.0040(13) 0.0420(16) 0.0040(17)
C12 0.101(3) 0.117(4) 0.112(3) 0.017(3) 0.067(3) 0.030(3)
O1 0.0602(11) 0.0603(15) 0.0955(16) 0.0065(12) 0.0378(11) -0.0185(13)
O2 0.0548(11) 0.0847(19) 0.0769(14) 0.0012(12) 0.0195(10) -0.0198(14)
O3 0.0768(15) 0.0726(19) 0.1139(19) 0.0186(14) 0.0611(14) 0.0284(16)

loop_
_atom_type_symbol
_atom_type_description
_atom_type_scat_dispersion_real
_atom_type_scat_dispersion_imag
_atom_type_scat_source
C C 0.0033 0.0000 'International Tables Vol C Tables 4.2.6.8 and 6.1.1.4'
H H 0.0000 0.0000 'International Tables Vol C Tables 4.2.6.8 and 6.1.1.4'
O O 0.0106 0.0000 'International Tables Vol C Tables 4.2.6.8 and 6.1.1.4'

loop_
_geom_angle_atom_site_label_1
_geom_angle_atom_site_label_2
_geom_angle_atom_site_label_3
_geom_angle_site_symmetry_1
_geom_angle_site_symmetry_3
_geom_angle
_geom_angle_publ_flag
C2 C1 C6 . . 121.3(3) ?
C2 C1 H1 . . 119.3 ?
C6 C1 H1 . . 119.3 ?
O1 C2 C1 . . 124.8(3) y
O1 C2 C3 . . 115.7(2) y
C1 C2 C3 . . 119.4(2) ?
C4 C3 O2 . . 124.5(3) y
C4 C3 C2 . . 120.1(2) ?
O2 C3 C2 . . 115.3(3) y
C3 C4 C5 . . 119.7(3) ?
C3 C4 H4 . . 120.2 ?
C5 C4 H4 . . 120.2 ?
C6 C5 C4 . . 121.1(3) ?
C6 C5 H5 . . 119.4 ?
C4 C5 H5 . . 119.4 ?
C5 C6 C1 . . 118.3(2) ?
C5 C6 C9 . . 121.3(3) ?
C1 C6 C9 . . 120.4(3) ?
O1 C7 H7A . . 109.5 ?
O1 C7 H7B . . 109.5 ?
H7A C7 H7B . . 109.5 ?
O1 C7 H7C . . 109.5 ?
H7A C7 H7C . . 109.5 ?
H7B C7 H7C . . 109.5 ?
O2 C8 H8A . . 109.5 ?
O2 C8 H8B . . 109.5 ?
H8A C8 H8B . . 109.5 ?
O2 C8 H8C . . 109.5 ?
H8A C8 H8C . . 109.5 ?
H8B C8 H8C . . 109.5 ?
C6 C9 C10 . . 112.8(2) ?
C6 C9 H9A . . 109.0 ?
C10 C9 H9A . . 109.0 ?
C6 C9 H9B . . 109.0 ?
C10 C9 H9B . . 109.0 ?
H9A C9 H9B . . 107.8 ?
C11 C10 C9 . . 109.7(2) ?
C11 C10 C10 . 2 112.5(3) ?
C9 C10 C10 . 2 112.34(17) ?
C11 C10 H10 . . 107.4 ?
C9 C10 H10 . . 107.4 ?
C10 C10 H10 2 . 107.4 ?
O3 C11 C10 . . 110.3(3) ?
O3 C11 H11A . . 109.6 ?
C10 C11 H11A . . 109.6 ?
O3 C11 H11B . . 109.6 ?
C10 C11 H11B . . 109.6 ?
H11A C11 H11B . . 108.1 ?
O3 C12 H12A . . 109.5 ?
O3 C12 H12B . . 109.5 ?
H12A C12 H12B . . 109.5 ?
O3 C12 H12C . . 109.5 ?
H12A C12 H12C . . 109.5 ?
H12B C12 H12C . . 109.5 ?
C2 O1 C7 . . 118.6(2) ?
C3 O2 C8 . . 116.7(3) ?
C12 O3 C11 . . 113.8(4) ?

loop_
_geom_bond_atom_site_label_1
_geom_bond_atom_site_label_2
_geom_bond_site_symmetry_2
_geom_bond_distance
_geom_bond_publ_flag
C1 C2 . 1.381(4) y
C1 C6 . 1.387(4) y
C1 H1 . 0.9300 ?
C2 O1 . 1.369(4) y
C2 C3 . 1.395(4) y
C3 C4 . 1.365(4) y
C3 O2 . 1.386(3) y
C4 C5 . 1.399(4) y
C4 H4 . 0.9300 ?
C5 C6 . 1.377(4) y
C5 H5 . 0.9300 ?
C6 C9 . 1.524(4) y
C7 O1 . 1.411(4) y
C7 H7A . 0.9600 ?
C7 H7B . 0.9600 ?
C7 H7C . 0.9600 ?
C8 O2 . 1.417(6) y
C8 H8A . 0.9600 ?
C8 H8B . 0.9600 ?
C8 H8C . 0.9600 ?
C9 C10 . 1.539(4) y
C9 H9A . 0.9700 ?
C9 H9B . 0.9700 ?
C10 C11 . 1.504(4) y
C10 C10 2 1.558(5) y
C10 H10 . 0.9800 ?
C11 O3 . 1.411(5) y
C11 H11A . 0.9700 ?
C11 H11B . 0.9700 ?
C12 O3 . 1.397(5) y
C12 H12A . 0.9600 ?
C12 H12B . 0.9600 ?
C12 H12C . 0.9600 ?

loop_
_geom_torsion_atom_site_label_1
_geom_torsion_atom_site_label_2
_geom_torsion_atom_site_label_3
_geom_torsion_atom_site_label_4
_geom_torsion_site_symmetry_1
_geom_torsion_site_symmetry_4
_geom_torsion
_geom_torsion_publ_flag
C6 C1 C2 O1 . . 179.9(3) ?
C6 C1 C2 C3 . . -0.1(4) ?
O1 C2 C3 C4 . . -179.8(3) ?
C1 C2 C3 C4 . . 0.2(4) ?
O1 C2 C3 O2 . . 1.5(4) ?
C1 C2 C3 O2 . . -178.5(3) ?
O2 C3 C4 C5 . . 178.7(3) ?
C2 C3 C4 C5 . . 0.2(5) ?
C3 C4 C5 C6 . . -0.7(5) ?
C4 C5 C6 C1 . . 0.8(5) ?
C4 C5 C6 C9 . . -179.2(3) ?
C2 C1 C6 C5 . . -0.4(4) ?
C2 C1 C6 C9 . . 179.6(3) ?
C5 C6 C9 C10 . . 64.7(4) y
C1 C6 C9 C10 . . -115.3(3) y
C6 C9 C10 C11 . . 63.8(3) ?
C6 C9 C10 C10 . 2 -170.3(3) ?
C9 C10 C11 O3 . . -173.6(2) ?
C10 C10 C11 O3 2 . 60.6(3) y
C1 C2 O1 C7 . . 0.8(5) y
C3 C2 O1 C7 . . -179.2(3) y
C4 C3 O2 C8 . . -6.6(5) y
C2 C3 O2 C8 . . 172.1(3) y
C10 C11 O3 C12 . . 178.7(3) y
